data_1549853
loop_
_publ_author_name
'Lovato, Kaitlyn'
'Guo, Lirong'
'Xu, Qing-Long'
'Liu, Fengting'
'Yousufuddin, Muhammed'
'Ess, Daniel H.'
'K\"urti, L\'aszl\'o'
'Gao, Hongyin'

_publ_section_title
;
 Transition metal-free direct dehydrogenative arylation of activated
 C(sp<sup>3</sup>)-H bonds: synthetic ambit and DFT reactivity
 predictions.
;
_journal_issue 41
_journal_name_full 'Chemical science'
_journal_page_first 7992
_journal_page_last 7999
_journal_paper_doi 10.1039/c8sc02758g
_journal_volume 9
_journal_year 2018
_chemical_formula_moiety 'C19 H15 Br N2 O3'
_chemical_formula_sum 'C19 H15 Br N2 O3'
_chemical_formula_weight 399.24
_space_group_crystal_system monoclinic
_space_group_IT_number 14
_space_group_name_Hall '-P 2ybc'
_space_group_name_H-M_alt 'P 1 21/c 1'
_symmetry_space_group_name_Hall '-P 2ybc'
_symmetry_space_group_name_H-M 'P 1 21/c 1'
_atom_sites_solution_hydrogens geom
_atom_sites_solution_primary dual
_audit_creation_date 2017-07-26
_audit_creation_method
;
Olex2 1.2
(compiled 2017.03.28 svn.r3405 for OlexSys, GUI svn.r5337)
;
_audit_update_record
;
2018-07-31 deposited with the CCDC.
2018-08-27 downloaded from the CCDC.
;
_cell_angle_alpha 90
_cell_angle_beta 108.054(3)
_cell_angle_gamma 90
_cell_formula_units_Z 4
_cell_length_a 10.499(3)
_cell_length_b 20.581(6)
_cell_length_c 8.367(2)
_cell_measurement_reflns_used 1964
_cell_measurement_temperature 298(2)
_cell_measurement_theta_max 18.75
_cell_measurement_theta_min 2.27
_cell_volume 1718.9(8)
_computing_cell_refinement 'SAINT v8.37A (Bruker, 2015)'
_computing_data_reduction 'SAINT v8.37A (Bruker, 2015)'
_computing_molecular_graphics 'Olex2 (Dolomanov et al., 2009)'
_computing_publication_material 'Olex2 (Dolomanov et al., 2009)'
_computing_structure_refinement 'XL (Sheldrick, 2008)'
_computing_structure_solution 'XT (Sheldrick, 2015)'
_diffrn_ambient_temperature 298.15
_diffrn_measured_fraction_theta_full 1.000
_diffrn_measured_fraction_theta_max 1.000
_diffrn_measurement_device_type 'CCD area detector'
_diffrn_measurement_method 'phi and omega scans'
_diffrn_radiation_monochromator graphite
_diffrn_radiation_type MoK\a
_diffrn_radiation_wavelength 0.710
_diffrn_reflns_av_R_equivalents 0.0709
_diffrn_reflns_av_unetI/netI 0.0592
_diffrn_reflns_Laue_measured_fraction_full 1.000
_diffrn_reflns_Laue_measured_fraction_max 1.000
_diffrn_reflns_limit_h_max 12
_diffrn_reflns_limit_h_min -12
_diffrn_reflns_limit_k_max 24
_diffrn_reflns_limit_k_min -24
_diffrn_reflns_limit_l_max 9
_diffrn_reflns_limit_l_min -9
_diffrn_reflns_number 15229
_diffrn_reflns_point_group_measured_fraction_full 1.000
_diffrn_reflns_point_group_measured_fraction_max 1.000
_diffrn_reflns_theta_full 24.990
_diffrn_reflns_theta_max 24.990
_diffrn_reflns_theta_min 1.977
_exptl_absorpt_coefficient_mu 2.412
_exptl_absorpt_correction_T_max 0.7456
_exptl_absorpt_correction_T_min 0.6273
_exptl_absorpt_correction_type multi-scan
_exptl_absorpt_process_details
;
SADABS-2016/2 (Bruker,2016/2) was used for absorption correction.
wR2(int) was 0.0675 before and 0.0500 after correction.
The Ratio of minimum to maximum transmission is 0.8413.
The \l/2 correction factor is Not present.
;
_exptl_crystal_density_diffrn 1.543
_exptl_crystal_description prism
_exptl_crystal_F_000 808
_exptl_crystal_size_max 0.15
_exptl_crystal_size_mid 0.1
_exptl_crystal_size_min 0.08
_refine_diff_density_max 0.258
_refine_diff_density_min -0.430
_refine_diff_density_rms 0.062
_refine_ls_extinction_method none
_refine_ls_goodness_of_fit_ref 1.026
_refine_ls_hydrogen_treatment constr
_refine_ls_matrix_type full
_refine_ls_number_parameters 228
_refine_ls_number_reflns 3039
_refine_ls_number_restraints 0
_refine_ls_restrained_S_all 1.026
_refine_ls_R_factor_all 0.0796
_refine_ls_R_factor_gt 0.0398
_refine_ls_shift/su_max 0.001
_refine_ls_shift/su_mean 0.000
_refine_ls_structure_factor_coef Fsqd
_refine_ls_weighting_details 'w=1/[\s^2^(Fo^2^)+(0.0262P)^2^+0.8078P] where P=(Fo^2^+2Fc^2^)/3'
_refine_ls_weighting_scheme calc
_refine_ls_wR_factor_gt 0.0688
_refine_ls_wR_factor_ref 0.0814
_reflns_Friedel_coverage 0.000
_reflns_number_gt 2031
_reflns_number_total 3039
_reflns_threshold_expression 'I > 2\s(I)'
_cod_data_source_file c8sc02758g3.cif
_cod_data_source_block p
_cod_depositor_comments 'Adding full bibliography for 1549853--1549854.cif.'
_cod_database_code 1549853
_shelx_shelxl_version_number 2014/7
_shelx_space_group_comment
;
The symmetry employed for this shelxl refinement is uniquely defined
by the following loop, which should always be used as a source of
symmetry information in preference to the above space-group names.
They are only intended as comments.
;
_shelx_estimated_absorpt_t_max 0.830
_shelx_estimated_absorpt_t_min 0.714
_olex2_refinement_description
;
1. Fixed Uiso
 At 1.2 times of:
  All C(H) groups, All C(H,H) groups
 At 1.5 times of:
  All C(H,H,H) groups
2.a Secondary CH2 refined with riding coordinates:
 C4(H4A,H4B)
2.b Aromatic/amide H refined with riding coordinates:
 C8(H8), C9(H9), C11(H11), C14(H14), C15(H15), C17(H17), C18(H18)
2.c Idealised Me refined as rotating group:
 C1(H1A,H1B,H1C), C19(H19A,H19B,H19C)
;
_olex2_submission_special_instructions 'No special instructions were received'

loop_
_space_group_symop_operation_xyz
'x, y, z'
'-x, y+1/2, -z+1/2'
'-x, -y, -z'
'x, -y-1/2, z-1/2'

loop_
_atom_site_label
_atom_site_type_symbol
_atom_site_fract_x
_atom_site_fract_y
_atom_site_fract_z
_atom_site_U_iso_or_equiv
_atom_site_adp_type
_atom_site_occupancy
_atom_site_site_symmetry_order
_atom_site_calc_flag
_atom_site_refinement_flags_posn
Br1 Br 0.58032(4) 0.41780(2) 0.59094(5) 0.05047(15) Uani 1 1 d .
C1 C 0.7955(4) 0.5502(2) -0.1392(5) 0.0676(13) Uani 1 1 d .
H1A H 0.7074 0.5389 -0.2101 0.101 Uiso 1 1 calc GR
H1B H 0.8592 0.5427 -0.1984 0.101 Uiso 1 1 calc GR
H1C H 0.7973 0.5953 -0.1089 0.101 Uiso 1 1 calc GR
C2 C 0.8300(4) 0.5104(2) 0.0126(5) 0.0489(10) Uani 1 1 d .
C3 C 0.8583(4) 0.47800(19) 0.1338(5) 0.0453(10) Uani 1 1 d .
C4 C 0.9003(4) 0.43981(18) 0.2889(5) 0.0443(10) Uani 1 1 d .
H4A H 0.9759 0.4612 0.3687 0.053 Uiso 1 1 calc R
H4B H 0.9300 0.3974 0.2645 0.053 Uiso 1 1 calc R
C5 C 0.7863(3) 0.43062(16) 0.3717(4) 0.0361(9) Uani 1 1 d .
C6 C 0.7452(4) 0.49743(19) 0.3987(4) 0.0370(9) Uani 1 1 d .
C7 C 0.8402(4) 0.39757(15) 0.5462(4) 0.0342(9) Uani 1 1 d .
C8 C 0.9715(4) 0.37488(17) 0.6048(4) 0.0392(9) Uani 1 1 d .
H8 H 1.0275 0.3810 0.5390 0.047 Uiso 1 1 calc R
C9 C 1.0210(4) 0.34364(16) 0.7572(5) 0.0430(10) Uani 1 1 d .
H9 H 1.1090 0.3289 0.7948 0.052 Uiso 1 1 calc R
C10 C 0.9371(4) 0.33504(16) 0.8509(4) 0.0392(9) Uani 1 1 d .
C11 C 0.8077(4) 0.35725(16) 0.8021(5) 0.0419(9) Uani 1 1 d .
H11 H 0.7533 0.3512 0.8699 0.050 Uiso 1 1 calc R
C12 C 0.7600(3) 0.38888(16) 0.6496(4) 0.0355(9) Uani 1 1 d .
C13 C 0.6719(3) 0.39176(17) 0.2518(4) 0.0355(9) Uani 1 1 d .
C14 C 0.5703(4) 0.42205(19) 0.1278(4) 0.0483(10) Uani 1 1 d .
H14 H 0.5690 0.4671 0.1204 0.058 Uiso 1 1 calc R
C15 C 0.4716(4) 0.38672(19) 0.0156(5) 0.0519(11) Uani 1 1 d .
H15 H 0.4050 0.4081 -0.0677 0.062 Uiso 1 1 calc R
C16 C 0.4700(4) 0.31998(19) 0.0250(5) 0.0434(10) Uani 1 1 d .
C17 C 0.5714(4) 0.28893(18) 0.1461(5) 0.0505(11) Uani 1 1 d .
H17 H 0.5725 0.2438 0.1533 0.061 Uiso 1 1 calc R
C18 C 0.6718(4) 0.32515(18) 0.2572(5) 0.0461(10) Uani 1 1 d .
H18 H 0.7407 0.3038 0.3373 0.055 Uiso 1 1 calc R
C19 C 0.3501(4) 0.2214(2) -0.0694(6) 0.0693(13) Uani 1 1 d .
H19A H 0.2664 0.2071 -0.1462 0.104 Uiso 1 1 calc GR
H19B H 0.3521 0.2120 0.0437 0.104 Uiso 1 1 calc GR
H19C H 0.4224 0.1990 -0.0935 0.104 Uiso 1 1 calc GR
N1 N 0.7234(3) 0.55028(17) 0.4207(4) 0.0534(9) Uani 1 1 d .
N2 N 0.9864(5) 0.30046(16) 1.0127(5) 0.0578(10) Uani 1 1 d .
O1 O 0.3643(3) 0.28956(13) -0.0877(3) 0.0602(8) Uani 1 1 d .
O2 O 0.9117(4) 0.29395(17) 1.0959(4) 0.0959(13) Uani 1 1 d .
O3 O 1.0981(4) 0.27873(19) 1.0528(4) 0.1005(13) Uani 1 1 d .

loop_
_atom_site_aniso_label
_atom_site_aniso_U_11
_atom_site_aniso_U_22
_atom_site_aniso_U_33
_atom_site_aniso_U_23
_atom_site_aniso_U_13
_atom_site_aniso_U_12
Br1 0.0379(2) 0.0549(2) 0.0621(3) 0.0059(2) 0.02062(19) 0.0057(2)
C1 0.069(3) 0.082(3) 0.052(3) 0.016(3) 0.019(2) -0.003(3)
C2 0.052(3) 0.056(3) 0.043(3) -0.007(2) 0.022(2) -0.012(2)
C3 0.044(3) 0.055(3) 0.040(3) -0.007(2) 0.018(2) -0.007(2)
C4 0.037(2) 0.055(2) 0.042(2) -0.0068(19) 0.0133(19) -0.0039(19)
C5 0.033(2) 0.037(2) 0.039(2) 0.0012(17) 0.0110(17) 0.0020(17)
C6 0.033(2) 0.046(2) 0.030(2) 0.0061(18) 0.0083(17) -0.0017(19)
C7 0.034(2) 0.033(2) 0.034(2) -0.0041(16) 0.0070(18) -0.0021(16)
C8 0.034(2) 0.047(2) 0.037(2) 0.0006(18) 0.0110(18) -0.0002(19)
C9 0.036(2) 0.042(2) 0.042(2) -0.0023(19) -0.001(2) 0.0017(19)
C10 0.051(3) 0.0286(19) 0.030(2) -0.0014(16) 0.002(2) 0.0005(19)
C11 0.054(3) 0.036(2) 0.038(2) -0.0001(18) 0.018(2) 0.002(2)
C12 0.033(2) 0.0335(19) 0.040(2) -0.0027(17) 0.0115(18) 0.0023(17)
C13 0.028(2) 0.041(2) 0.036(2) 0.0004(17) 0.0081(18) 0.0027(17)
C14 0.045(2) 0.043(2) 0.048(3) 0.009(2) 0.002(2) 0.000(2)
C15 0.043(3) 0.054(3) 0.045(3) 0.013(2) -0.005(2) 0.003(2)
C16 0.033(2) 0.053(3) 0.039(2) -0.004(2) 0.0043(19) -0.002(2)
C17 0.046(2) 0.037(2) 0.055(3) -0.0044(19) -0.004(2) 0.003(2)
C18 0.034(2) 0.051(3) 0.042(2) -0.003(2) -0.0035(19) 0.009(2)
C19 0.059(3) 0.053(3) 0.078(3) -0.011(2) -0.006(3) -0.008(2)
N1 0.057(2) 0.048(2) 0.056(2) 0.0026(18) 0.0178(18) 0.0028(19)
N2 0.074(3) 0.043(2) 0.049(2) 0.0051(18) 0.008(2) 0.003(2)
O1 0.0454(17) 0.0545(18) 0.0600(19) -0.0014(15) -0.0138(15) -0.0044(15)
O2 0.141(4) 0.093(3) 0.069(2) 0.036(2) 0.057(3) 0.053(2)
O3 0.062(2) 0.131(3) 0.087(3) 0.060(2) -0.007(2) 0.008(2)

loop_
_atom_type_symbol
_atom_type_description
_atom_type_scat_dispersion_real
_atom_type_scat_dispersion_imag
_atom_type_scat_source
C C 0.0033 0.0016 'International Tables Vol C Tables 4.2.6.8 and 6.1.1.4'
H H 0.0000 0.0000 'International Tables Vol C Tables 4.2.6.8 and 6.1.1.4'
Br Br -0.2901 2.4595 'International Tables Vol C Tables 4.2.6.8 and 6.1.1.4'
N N 0.0061 0.0033 'International Tables Vol C Tables 4.2.6.8 and 6.1.1.4'
O O 0.0106 0.0060 'International Tables Vol C Tables 4.2.6.8 and 6.1.1.4'

loop_
_geom_angle_atom_site_label_1
_geom_angle_atom_site_label_2
_geom_angle_atom_site_label_3
_geom_angle
C3 C2 C1 179.4(5)
C2 C3 C4 176.8(4)
C3 C4 C5 113.3(3)
C6 C5 C4 104.7(3)
C6 C5 C7 107.6(3)
C6 C5 C13 112.3(3)
C7 C5 C4 111.3(3)
C13 C5 C4 109.0(3)
C13 C5 C7 111.8(3)
N1 C6 C5 174.7(4)
C8 C7 C5 120.8(3)
C8 C7 C12 117.5(3)
C12 C7 C5 121.8(3)
C9 C8 C7 122.0(3)
C10 C9 C8 117.9(4)
C9 C10 C11 122.9(3)
C9 C10 N2 119.2(4)
C11 C10 N2 117.9(4)
C10 C11 C12 118.4(3)
C7 C12 Br1 123.0(3)
C11 C12 Br1 115.8(3)
C11 C12 C7 121.2(3)
C14 C13 C5 121.5(3)
C18 C13 C5 120.6(3)
C18 C13 C14 117.8(3)
C15 C14 C13 121.2(4)
C14 C15 C16 120.7(4)
C15 C16 C17 119.0(4)
O1 C16 C15 116.1(3)
O1 C16 C17 124.9(3)
C16 C17 C18 119.8(3)
C13 C18 C17 121.5(3)
O2 N2 C10 118.6(4)
O3 N2 C10 118.0(4)
O3 N2 O2 123.4(4)
C16 O1 C19 117.8(3)

loop_
_geom_bond_atom_site_label_1
_geom_bond_atom_site_label_2
_geom_bond_distance
Br1 C12 1.892(3)
C1 C2 1.459(5)
C2 C3 1.173(5)
C3 C4 1.463(5)
C4 C5 1.569(5)
C5 C6 1.479(5)
C5 C7 1.550(5)
C5 C13 1.531(5)
C6 N1 1.138(4)
C7 C8 1.392(5)
C7 C12 1.394(5)
C8 C9 1.378(5)
C9 C10 1.359(5)
C10 C11 1.371(5)
C10 N2 1.474(5)
C11 C12 1.380(5)
C13 C14 1.385(5)
C13 C18 1.372(5)
C14 C15 1.372(5)
C15 C16 1.376(5)
C16 C17 1.379(5)
C16 O1 1.365(4)
C17 C18 1.387(5)
C19 O1 1.424(4)
N2 O2 1.206(4)
N2 O3 1.202(4)
